data_7135437
loop_
_publ_author_name
'Thakur, Arunabha'
'Murphy, Brendan L.'
'Jiang, You'
'Bhuvanesh, Nattamai'
'Gabba&#xef;, Fran&#xe7;ois P'

_publ_section_title
;
 Fluoride ion chelation <i>via</i> pnictogen bonding using a
 distibora[1.1]ferrocenophane.
;
_journal_issue 18
_journal_name_full 'Chemical communications (Cambridge, England)'
_journal_page_first 5293
_journal_page_last 5296
_journal_paper_doi 10.1039/d5cc06492a
_journal_volume 62
_journal_year 2026
_chemical_formula_moiety '2(C22 H13 Cl4 Fe O2 Sb), C H2 Cl2'
_chemical_formula_sum 'C45 H28 Cl10 Fe2 O4 Sb2'
_chemical_formula_weight 1342.37
_space_group_crystal_system triclinic
_space_group_IT_number 2
_space_group_name_Hall '-P 1'
_space_group_name_H-M_alt 'P -1'
_atom_sites_solution_hydrogens geom
_atom_sites_solution_primary dual
_audit_creation_date 2023-01-10
_audit_creation_method
;
Olex2 1.5
(compiled 2022.04.07 svn.rca3783a0 for OlexSys, GUI svn.r6498)
;
_audit_update_record
;
2025-11-12 deposited with the CCDC.	2026-01-27 downloaded from the CCDC.
;
_cell_angle_alpha 69.563(3)
_cell_angle_beta 79.623(3)
_cell_angle_gamma 78.431(3)
_cell_formula_units_Z 2
_cell_length_a 11.9378(12)
_cell_length_b 12.3613(13)
_cell_length_c 16.8723(17)
_cell_measurement_reflns_used 9322
_cell_measurement_temperature 110.0
_cell_measurement_theta_max 30.544
_cell_measurement_theta_min 2.224
_cell_volume 2269.2(4)
_computing_cell_refinement 'SAINT V8.38A (Bruker, 2018)'
_computing_data_collection 'APEX 3 (Bruker, 2018)'
_computing_data_reduction 'SAINT V8.38A (Bruker, 2018)'
_computing_molecular_graphics 'Olex2 1.5 (Dolomanov et al., 2009)'
_computing_publication_material 'Olex2 1.5 (Dolomanov et al., 2009)'
_computing_structure_refinement 'XL  (Sheldrick, 2008)'
_computing_structure_solution 'SHELXT 2014/5 (Sheldrick, 2014)'
_diffrn_ambient_temperature 110.0
_diffrn_measured_fraction_theta_full 0.999
_diffrn_measured_fraction_theta_max 0.994
_diffrn_measurement_device_type 'Bruker APEX-II DUO (PHOTON 100)'
_diffrn_measurement_method '\f and \w scans'
_diffrn_radiation_type MoK\a
_diffrn_radiation_wavelength 0.71073
_diffrn_reflns_av_R_equivalents 0.0516
_diffrn_reflns_av_unetI/netI 0.0428
_diffrn_reflns_Laue_measured_fraction_full 0.999
_diffrn_reflns_Laue_measured_fraction_max 0.994
_diffrn_reflns_limit_h_max 16
_diffrn_reflns_limit_h_min -17
_diffrn_reflns_limit_k_max 17
_diffrn_reflns_limit_k_min -17
_diffrn_reflns_limit_l_max 24
_diffrn_reflns_limit_l_min -24
_diffrn_reflns_number 73408
_diffrn_reflns_point_group_measured_fraction_full 0.999
_diffrn_reflns_point_group_measured_fraction_max 0.994
_diffrn_reflns_theta_full 25.242
_diffrn_reflns_theta_max 30.569
_diffrn_reflns_theta_min 1.754
_diffrn_source 'Bruker APEX-II Duo (Mo sealed-tube)'
_diffrn_source_current 40.0
_diffrn_source_power 1.6
_diffrn_source_voltage 40.0
_diffrn_standards_number 0
_exptl_absorpt_coefficient_mu 2.438
_exptl_absorpt_correction_T_max 0.4330
_exptl_absorpt_correction_T_min 0.3292
_exptl_absorpt_correction_type multi-scan
_exptl_absorpt_process_details
;
SADABS-2016/2 (Bruker,2016/2) was used for absorption correction.
wR2(int) was 0.1136 before and 0.0533 after correction.
The Ratio of minimum to maximum transmission is 0.7603.
The \l/2 correction factor is Not present.
;
_exptl_crystal_colour orange
_exptl_crystal_colour_primary orange
_exptl_crystal_density_diffrn 1.965
_exptl_crystal_description block
_exptl_crystal_F_000 1308
_exptl_crystal_size_max 0.536
_exptl_crystal_size_mid 0.399
_exptl_crystal_size_min 0.268
_refine_diff_density_max 0.827
_refine_diff_density_min -0.645
_refine_diff_density_rms 0.133
_refine_ls_extinction_method none
_refine_ls_goodness_of_fit_ref 1.046
_refine_ls_hydrogen_treatment constr
_refine_ls_matrix_type full
_refine_ls_number_parameters 633
_refine_ls_number_reflns 13817
_refine_ls_number_restraints 160
_refine_ls_restrained_S_all 1.044
_refine_ls_R_factor_all 0.0560
_refine_ls_R_factor_gt 0.0368
_refine_ls_shift/su_max 0.002
_refine_ls_shift/su_mean 0.000
_refine_ls_structure_factor_coef Fsqd
_refine_ls_weighting_details 'w=1/[\s^2^(Fo^2^)+(0.0238P)^2^+3.7565P] where P=(Fo^2^+2Fc^2^)/3'
_refine_ls_weighting_scheme calc
_refine_ls_wR_factor_gt 0.0657
_refine_ls_wR_factor_ref 0.0709
_reflns_Friedel_coverage 0.000
_reflns_number_gt 10947
_reflns_number_total 13817
_reflns_threshold_expression 'I > 2\s(I)'
_cod_data_source_file d5cc06492a2.cif
_cod_data_source_block fg_at20
_cod_depositor_comments 'Adding full bibliography for 7135436--7135439.cif.'
_cod_database_code 7135437
_shelx_shelxl_version_number 2018/3
_shelx_space_group_comment
;
The symmetry employed for this shelxl refinement is uniquely defined
by the following loop, which should always be used as a source of
symmetry information in preference to the above space-group names.
They are only intended as comments.
;
_shelx_estimated_absorpt_t_max 0.561
_shelx_estimated_absorpt_t_min 0.355
_olex2_refinement_description
;
1. Fixed Uiso
 At 1.2 times of:
  All C(H) groups, All C(H,H) groups
2. Restrained distances
 Cl2S-C3S = Cl1S-C3S
 1.771 with sigma of 0.01
 Cl2S-Cl1S
 2.916 with sigma of 0.03
 Cl4S-C5S = Cl6S-C5S
 1.771 with sigma of 0.01
 Cl4S-Cl6S
 2.916 with sigma of 0.03
3. Uiso/Uaniso restraints and constraints
Cl1S \\sim Cl2S \\sim C3S: within 2A with sigma of 0.04 and sigma for terminal
atoms of 0.08 within 2A
Cl4S \\sim Cl6S \\sim C5S: within 2A with sigma of 0.04 and sigma for terminal
atoms of 0.08 within 2A
Cl4T \\sim Cl6T \\sim C5T \\sim Cl4S \\sim Cl6S \\sim C5S: within 2A with sigma
of 0.01 and sigma for terminal atoms of 0.02 within 2A
Cl1T \\sim Cl2T \\sim C3T \\sim Cl1S \\sim Cl2S \\sim C3S: within 2A with sigma
of 0.01 and sigma for terminal atoms of 0.02 within 2A
Uanis(C5T) = Uanis(C5S)
4. Rigid body (RIGU) restrains
 Cl1S, Cl2S, C3S
 with sigma for 1-2 distances of 0.004 and sigma for 1-3 distances of 0.004
 Cl4S, Cl6S, C5S
 with sigma for 1-2 distances of 0.004 and sigma for 1-3 distances of 0.004
 Cl4T, Cl6T, C5T, Cl4S, Cl6S, C5S
 with sigma for 1-2 distances of 0.005 and sigma for 1-3 distances of 0.005
 Cl1T, Cl2T, C3T, Cl1S, Cl2S, C3S
 with sigma for 1-2 distances of 0.01 and sigma for 1-3 distances of 0.01
5. Others
 Sof(Cl2T)=Sof(Cl1T)=Sof(C3T)=Sof(H3TA)=Sof(H3TB)=0.5*(1-FVAR(2))
 Sof(Cl2S)=Sof(Cl1S)=Sof(C3S)=Sof(H3SA)=Sof(H3SB)=0.5*FVAR(2)
 Sof(Cl4T)=Sof(Cl6T)=Sof(C5T)=Sof(H5TA)=Sof(H5TB)=0.5*(1-FVAR(3))
 Sof(Cl4S)=Sof(Cl6S)=Sof(C5S)=Sof(H5SA)=Sof(H5SB)=0.5*FVAR(3)
6.a Free rotating group:
 Cl2T(Cl1T,C3T), Cl4T(Cl6T,C5T), Cl2S(Cl1S,C3S), Cl4S(Cl6S,C5S)
6.b Secondary CH2 refined with riding coordinates:
 C3T(H3TA,H3TB), C5T(H5TA,H5TB), C3S(H3SA,H3SB), C5S(H5SA,H5SB)
6.c Aromatic/amide H refined with riding coordinates:
 C16(H16), C12(H12), C14(H14), C13(H13), C15(H15), C2(H2), C3(H3), C4(H4),
 C5(H5), C6(H6), C7(H7), C8(H8), C10(H10), C34(H34), C35(H35), C36(H36),
 C38(H38), C37(H37), C27(H27), C26(H26), C25(H25), C24(H24), C32(H32), C30(H30),
  C29(H29), C28(H28)
;
_olex2_exptl_crystal_mounting_method 'The crystal was mounted on a MITIGEN holder'
_olex2_submission_original_sample_id FGB_AT_230105_dQ_AT17R
_olex2_submission_special_instructions 'No special instructions were received'

loop_
_space_group_symop_operation_xyz
'x, y, z'
'-x, -y, -z'

loop_
_atom_site_label
_atom_site_type_symbol
_atom_site_fract_x
_atom_site_fract_y
_atom_site_fract_z
_atom_site_U_iso_or_equiv
_atom_site_adp_type
_atom_site_occupancy
_atom_site_site_symmetry_order
_atom_site_calc_flag
_atom_site_refinement_flags_posn
_atom_site_refinement_flags_adp
_atom_site_refinement_flags_occupancy
_atom_site_disorder_assembly
_atom_site_disorder_group
Sb1 Sb 0.80182(2) 0.11924(2) 0.47008(2) 0.01357(4) Uani 1 1 d . . . . .
Fe1 Fe 0.94157(3) -0.07171(3) 0.66650(2) 0.01465(8) Uani 1 1 d . . . . .
Cl1 Cl 0.88407(8) 0.51848(7) 0.27712(5) 0.03083(18) Uani 1 1 d . . . . .
Cl2 Cl 0.87780(7) 0.68955(6) 0.38099(5) 0.02486(16) Uani 1 1 d . . . . .
Cl3 Cl 0.84890(6) 0.59273(6) 0.57969(5) 0.02346(15) Uani 1 1 d . . . . .
Cl4 Cl 0.80639(7) 0.33216(6) 0.67307(4) 0.02310(15) Uani 1 1 d . . . . .
O1 O 0.83846(18) 0.28159(17) 0.38920(12) 0.0188(4) Uani 1 1 d . . . . .
O2 O 0.80621(17) 0.20481(16) 0.55395(12) 0.0164(4) Uani 1 1 d . . . . .
C16 C 0.5867(3) 0.1105(3) 0.40354(19) 0.0227(6) Uani 1 1 d . . . . .
H16 H 0.640368 0.077263 0.366363 0.027 Uiso 1 1 calc R U . . .
C1 C 0.8268(2) -0.0288(2) 0.58048(18) 0.0172(6) Uani 1 1 d . . . . .
C12 C 0.5473(3) 0.1946(3) 0.5163(2) 0.0242(6) Uani 1 1 d . . . . .
H12 H 0.573900 0.218386 0.556487 0.029 Uiso 1 1 calc R U . . .
C14 C 0.3924(3) 0.1725(3) 0.4531(3) 0.0357(9) Uani 1 1 d . . . . .
H14 H 0.312335 0.182500 0.449387 0.043 Uiso 1 1 calc R U . . .
C13 C 0.4297(3) 0.2077(3) 0.5117(3) 0.0354(8) Uani 1 1 d . . . . .
H13 H 0.375459 0.240762 0.548791 0.043 Uiso 1 1 calc R U . . .
C15 C 0.4695(3) 0.1234(3) 0.4002(2) 0.0312(8) Uani 1 1 d . . . . .
H15 H 0.442504 0.098060 0.360946 0.037 Uiso 1 1 calc R U . . .
C2 C 0.7689(2) -0.0270(3) 0.66261(19) 0.0196(6) Uani 1 1 d . . . . .
H2 H 0.722208 0.038611 0.674580 0.024 Uiso 1 1 calc R U . . .
C3 C 0.7930(3) -0.1391(3) 0.7224(2) 0.0246(7) Uani 1 1 d . . . . .
H3 H 0.765347 -0.161921 0.781375 0.030 Uiso 1 1 calc R U . . .
C4 C 0.8657(3) -0.2117(3) 0.6792(2) 0.0241(7) Uani 1 1 d . . . . .
H4 H 0.895361 -0.291619 0.704422 0.029 Uiso 1 1 calc R U . . .
C5 C 0.8865(3) -0.1454(2) 0.59256(19) 0.0194(6) Uani 1 1 d . . . . .
H5 H 0.932286 -0.173112 0.549406 0.023 Uiso 1 1 calc R U . . .
C6 C 0.9941(3) 0.0408(3) 0.7128(2) 0.0227(6) Uani 1 1 d . . . . .
H6 H 0.946939 0.102817 0.729437 0.027 Uiso 1 1 calc R U . . .
C7 C 1.0193(3) -0.0762(3) 0.7666(2) 0.0252(7) Uani 1 1 d . . . . .
H7 H 0.992059 -0.105628 0.825391 0.030 Uiso 1 1 calc R U . . .
C8 C 1.0915(3) -0.1416(3) 0.71814(18) 0.0214(6) Uani 1 1 d . . . . .
H8 H 1.120905 -0.222433 0.738438 0.026 Uiso 1 1 calc R U . . .
C9 C 1.1125(2) -0.0639(3) 0.63254(19) 0.0183(6) Uani 1 1 d . . . . .
C10 C 1.0511(2) 0.0493(3) 0.6307(2) 0.0199(6) Uani 1 1 d . . . . .
H10 H 1.049220 0.118078 0.582345 0.024 Uiso 1 1 calc R U . . .
C11 C 0.6248(2) 0.1467(2) 0.46197(18) 0.0172(6) Uani 1 1 d . . . . .
C18 C 0.8231(2) 0.3164(2) 0.51768(17) 0.0143(5) Uani 1 1 d . . . . .
C17 C 0.8394(2) 0.3577(2) 0.42850(17) 0.0146(5) Uani 1 1 d . . . . .
C22 C 0.8582(2) 0.4720(2) 0.38696(18) 0.0178(6) Uani 1 1 d . . . . .
C21 C 0.8593(2) 0.5455(2) 0.43325(19) 0.0175(6) Uani 1 1 d . . . . .
C20 C 0.8446(2) 0.5037(2) 0.52156(19) 0.0163(5) Uani 1 1 d . . . . .
C19 C 0.8270(2) 0.3886(2) 0.56349(17) 0.0154(5) Uani 1 1 d . . . . .
Sb2 Sb 0.33341(2) 0.68300(2) 0.99515(2) 0.01404(4) Uani 1 1 d . . . . .
Fe2 Fe 0.47970(3) 0.54577(4) 0.83901(2) 0.01531(8) Uani 1 1 d . . . . .
Cl5 Cl 0.68215(7) 0.83325(7) 1.01738(5) 0.02952(17) Uani 1 1 d . . . . .
Cl6 Cl 0.71285(7) 1.07875(7) 0.88005(6) 0.03122(18) Uani 1 1 d . . . . .
Cl7 Cl 0.53344(8) 1.19778(7) 0.74832(5) 0.03028(18) Uani 1 1 d . . . . .
Cl8 Cl 0.32665(7) 1.07034(7) 0.75492(5) 0.02720(16) Uani 1 1 d . . . . .
O3 O 0.47457(17) 0.74362(17) 1.00508(12) 0.0185(4) Uani 1 1 d . . . . .
O4 O 0.32905(17) 0.84174(18) 0.89380(13) 0.0219(4) Uani 1 1 d . . . . .
C34 C 0.1215(3) 0.7122(3) 1.12320(19) 0.0224(6) Uani 1 1 d . . . . .
H34 H 0.167255 0.654951 1.163435 0.027 Uiso 1 1 calc R U . . .
C35 C 0.0109(3) 0.7583(3) 1.1500(2) 0.0271(7) Uani 1 1 d . . . . .
H35 H -0.017010 0.735902 1.208924 0.033 Uiso 1 1 calc R U . . .
C36 C -0.0577(3) 0.8356(4) 1.0920(2) 0.0369(9) Uani 1 1 d . . . . .
H36 H -0.133848 0.865526 1.110335 0.044 Uiso 1 1 calc R U . . .
C38 C 0.0956(3) 0.8294(3) 0.9797(2) 0.0358(9) Uani 1 1 d . . . . .
H38 H 0.124753 0.856162 0.921061 0.043 Uiso 1 1 calc R U . . .
C37 C -0.0163(3) 0.8699(4) 1.0070(2) 0.0462(11) Uani 1 1 d . . . . .
H37 H -0.064833 0.921948 0.966560 0.055 Uiso 1 1 calc R U . . .
C23 C 0.3338(2) 0.6054(3) 0.90382(17) 0.0173(6) Uani 1 1 d . . . . .
C27 C 0.3378(2) 0.4839(3) 0.91515(18) 0.0185(6) Uani 1 1 d . . . . .
H27 H 0.337652 0.421900 0.967865 0.022 Uiso 1 1 calc R U . . .
C26 C 0.3419(3) 0.4732(3) 0.8341(2) 0.0232(6) Uani 1 1 d . . . . .
H26 H 0.344557 0.402460 0.822929 0.028 Uiso 1 1 calc R U . . .
C25 C 0.3414(3) 0.5861(3) 0.77184(19) 0.0235(6) Uani 1 1 d . . . . .
H25 H 0.343925 0.603525 0.712113 0.028 Uiso 1 1 calc R U . . .
C24 C 0.3364(2) 0.6673(3) 0.81405(18) 0.0201(6) Uani 1 1 d . . . . .
H24 H 0.334920 0.749103 0.787682 0.024 Uiso 1 1 calc R U . . .
C32 C 0.6253(2) 0.5782(3) 0.87038(18) 0.0201(6) Uani 1 1 d . . . . .
H32 H 0.628824 0.617858 0.908810 0.024 Uiso 1 1 calc R U . . .
C31 C 0.6259(2) 0.4550(2) 0.89185(17) 0.0169(6) Uani 1 1 d . . . . .
C30 C 0.6196(2) 0.4335(3) 0.81457(18) 0.0215(6) Uani 1 1 d . . . . .
H30 H 0.618362 0.359686 0.809280 0.026 Uiso 1 1 calc R U . . .
C29 C 0.6155(3) 0.5419(3) 0.74752(19) 0.0251(7) Uani 1 1 d . . . . .
H29 H 0.611390 0.553050 0.689427 0.030 Uiso 1 1 calc R U . . .
C28 C 0.6186(3) 0.6303(3) 0.78145(19) 0.0247(7) Uani 1 1 d . . . . .
H28 H 0.616524 0.711101 0.750206 0.030 Uiso 1 1 calc R U . . .
C33 C 0.1647(2) 0.7496(3) 1.03828(18) 0.0197(6) Uani 1 1 d . . . . .
C40 C 0.4933(2) 0.8474(2) 0.94678(17) 0.0170(6) Uani 1 1 d . . . . .
C41 C 0.5853(2) 0.9020(3) 0.94406(19) 0.0200(6) Uani 1 1 d . . . . .
C42 C 0.5982(3) 1.0105(3) 0.88231(19) 0.0215(6) Uani 1 1 d . . . . .
C43 C 0.5196(3) 1.0627(2) 0.82374(18) 0.0211(6) Uani 1 1 d . . . . .
C44 C 0.4280(2) 1.0073(2) 0.82596(18) 0.0189(6) Uani 1 1 d . . . . .
C39 C 0.4142(2) 0.9001(2) 0.88715(18) 0.0176(6) Uani 1 1 d . . . . .
Cl2T Cl 0.467(3) 0.476(2) 0.5887(12) 0.045(5) Uani 0.203(17) 1 d G U P A -2
Cl1T Cl 0.5782(15) 0.532(2) 0.4134(9) 0.036(2) Uani 0.203(17) 1 d G U P A -2
C3T C 0.4511(12) 0.496(2) 0.4816(14) 0.031(4) Uani 0.203(17) 1 d G U P A -2
H3TA H 0.432882 0.422992 0.478121 0.037 Uiso 0.203(17) 1 calc R U P A -2
H3TB H 0.386194 0.558717 0.463029 0.037 Uiso 0.203(17) 1 calc R U P A -2
Cl4T Cl -0.008(2) 0.5861(16) 0.9255(11) 0.110(4) Uani 0.211(12) 1 d G U P B -2
Cl6T Cl 0.062(3) 0.419(3) 1.0858(14) 0.095(5) Uani 0.211(12) 1 d G U P B -2
C5T C 0.044(3) 0.4379(17) 0.9802(12) 0.073(3) Uani 0.211(12) 1 d G U P B -2
H5TA H -0.011863 0.387792 0.980858 0.087 Uiso 0.211(12) 1 calc R U P B -2
H5TB H 0.118043 0.413424 0.949883 0.087 Uiso 0.211(12) 1 calc R U P B -2
Cl2S Cl 0.5440(14) 0.5456(15) 0.4061(4) 0.039(3) Uani 0.297(17) 1 d DG U P A -1
Cl1S Cl 0.5199(15) 0.4572(7) 0.5917(4) 0.039(2) Uani 0.297(17) 1 d DG U P A -1
C3S C 0.4460(5) 0.5095(15) 0.5009(6) 0.029(3) Uani 0.297(17) 1 d DG U P A -1
H3SA H 0.389828 0.579481 0.502891 0.034 Uiso 0.297(17) 1 calc R U P A -1
H3SB H 0.402961 0.448953 0.500672 0.034 Uiso 0.297(17) 1 calc R U P A -1
Cl4S Cl -0.0525(14) 0.5448(15) 0.9441(9) 0.109(4) Uani 0.289(12) 1 d DG U P B -1
Cl6S Cl 0.0861(14) 0.4109(17) 1.0823(8) 0.107(4) Uani 0.289(12) 1 d DG U P B -1
C5S C -0.0307(16) 0.5225(18) 1.0505(11) 0.073(3) Uani 0.289(12) 1 d DG U P B -1
H5SA H -0.015215 0.595991 1.054669 0.087 Uiso 0.289(12) 1 calc R U P B -1
H5SB H -0.101437 0.501025 1.089208 0.087 Uiso 0.289(12) 1 calc R U P B -1

loop_
_atom_site_aniso_label
_atom_site_aniso_U_11
_atom_site_aniso_U_22
_atom_site_aniso_U_33
_atom_site_aniso_U_23
_atom_site_aniso_U_13
_atom_site_aniso_U_12
Sb1 0.01285(9) 0.01167(9) 0.01793(9) -0.00614(7) -0.00544(7) -0.00009(7)
Fe1 0.01519(19) 0.01280(19) 0.01677(19) -0.00515(15) -0.00533(15) -0.00021(15)
Cl1 0.0483(5) 0.0246(4) 0.0199(4) -0.0018(3) -0.0056(3) -0.0150(4)
Cl2 0.0276(4) 0.0143(3) 0.0317(4) -0.0058(3) -0.0001(3) -0.0069(3)
Cl3 0.0234(4) 0.0201(4) 0.0330(4) -0.0173(3) -0.0008(3) -0.0036(3)
Cl4 0.0314(4) 0.0217(4) 0.0181(3) -0.0103(3) -0.0001(3) -0.0037(3)
O1 0.0257(11) 0.0151(10) 0.0174(10) -0.0053(8) -0.0051(8) -0.0046(8)
O2 0.0231(10) 0.0110(9) 0.0159(9) -0.0043(8) -0.0040(8) -0.0029(8)
C16 0.0262(16) 0.0176(14) 0.0229(15) 0.0007(12) -0.0092(12) -0.0077(12)
C1 0.0160(13) 0.0144(13) 0.0232(14) -0.0052(11) -0.0085(11) -0.0030(11)
C12 0.0185(15) 0.0187(15) 0.0362(18) -0.0115(13) -0.0047(13) 0.0012(12)
C14 0.0166(16) 0.0185(16) 0.064(3) 0.0035(16) -0.0188(16) -0.0037(13)
C13 0.0200(16) 0.0223(17) 0.058(2) -0.0106(16) 0.0006(16) 0.0020(13)
C15 0.0323(18) 0.0216(16) 0.0360(18) 0.0092(14) -0.0237(15) -0.0118(14)
C2 0.0146(13) 0.0184(14) 0.0240(15) -0.0031(12) -0.0037(11) -0.0041(11)
C3 0.0205(15) 0.0254(16) 0.0253(16) -0.0013(13) -0.0019(12) -0.0109(13)
C4 0.0278(16) 0.0141(14) 0.0305(16) -0.0026(12) -0.0113(13) -0.0048(12)
C5 0.0220(15) 0.0134(13) 0.0267(15) -0.0083(12) -0.0108(12) -0.0013(11)
C6 0.0203(15) 0.0234(16) 0.0315(16) -0.0167(13) -0.0065(12) -0.0017(12)
C7 0.0231(16) 0.0373(19) 0.0194(14) -0.0157(14) -0.0080(12) 0.0028(13)
C8 0.0217(15) 0.0254(16) 0.0196(14) -0.0093(12) -0.0110(12) 0.0021(12)
C9 0.0144(13) 0.0214(15) 0.0240(15) -0.0130(12) -0.0060(11) 0.0001(11)
C10 0.0171(14) 0.0181(14) 0.0293(16) -0.0127(12) -0.0051(12) -0.0021(11)
C11 0.0150(13) 0.0093(12) 0.0252(14) -0.0002(11) -0.0091(11) -0.0009(10)
C18 0.0110(12) 0.0118(12) 0.0196(13) -0.0045(10) -0.0047(10) 0.0011(10)
C17 0.0115(12) 0.0136(13) 0.0189(13) -0.0063(11) -0.0039(10) 0.0015(10)
C22 0.0195(14) 0.0167(14) 0.0165(13) -0.0038(11) -0.0026(11) -0.0032(11)
C21 0.0125(13) 0.0111(13) 0.0285(15) -0.0058(11) -0.0021(11) -0.0019(10)
C20 0.0118(13) 0.0133(13) 0.0275(15) -0.0126(11) -0.0022(11) 0.0007(10)
C19 0.0119(12) 0.0167(13) 0.0179(13) -0.0071(11) -0.0017(10) -0.0001(10)
Sb2 0.01220(9) 0.01500(9) 0.01303(8) -0.00223(7) -0.00231(6) -0.00130(7)
Fe2 0.01521(19) 0.0178(2) 0.01141(18) -0.00267(15) -0.00336(15) -0.00119(15)
Cl5 0.0262(4) 0.0268(4) 0.0362(4) -0.0045(3) -0.0134(3) -0.0073(3)
Cl6 0.0273(4) 0.0261(4) 0.0411(5) -0.0082(3) -0.0011(3) -0.0135(3)
Cl7 0.0413(5) 0.0193(4) 0.0256(4) -0.0003(3) 0.0011(3) -0.0116(3)
Cl8 0.0328(4) 0.0227(4) 0.0208(3) 0.0005(3) -0.0082(3) -0.0015(3)
O3 0.0183(10) 0.0157(10) 0.0194(10) -0.0005(8) -0.0053(8) -0.0046(8)
O4 0.0214(11) 0.0175(10) 0.0221(10) 0.0031(8) -0.0080(8) -0.0052(8)
C34 0.0206(15) 0.0247(16) 0.0201(14) -0.0043(12) -0.0028(12) -0.0045(12)
C35 0.0252(16) 0.0370(19) 0.0204(15) -0.0118(14) 0.0020(12) -0.0073(14)
C36 0.0205(17) 0.058(3) 0.0323(19) -0.0208(18) -0.0007(14) 0.0040(16)
C38 0.0232(17) 0.052(2) 0.0235(16) -0.0096(16) -0.0029(13) 0.0102(16)
C37 0.0267(19) 0.067(3) 0.033(2) -0.0118(19) -0.0083(15) 0.0176(18)
C23 0.0134(13) 0.0197(14) 0.0164(13) -0.0038(11) -0.0025(10) -0.0004(11)
C27 0.0152(13) 0.0203(14) 0.0195(14) -0.0039(11) -0.0034(11) -0.0051(11)
C26 0.0221(15) 0.0257(16) 0.0271(16) -0.0123(13) -0.0085(12) -0.0037(12)
C25 0.0202(15) 0.0294(17) 0.0198(14) -0.0067(13) -0.0098(12) 0.0028(13)
C24 0.0183(14) 0.0215(15) 0.0182(14) -0.0033(12) -0.0071(11) 0.0011(11)
C32 0.0182(14) 0.0215(15) 0.0191(14) -0.0012(12) -0.0052(11) -0.0064(12)
C31 0.0136(13) 0.0194(14) 0.0155(13) -0.0027(11) -0.0021(10) -0.0027(11)
C30 0.0181(14) 0.0271(16) 0.0181(14) -0.0087(12) -0.0035(11) 0.0033(12)
C29 0.0194(15) 0.0366(18) 0.0126(13) -0.0036(13) 0.0022(11) -0.0004(13)
C28 0.0197(15) 0.0261(16) 0.0211(15) 0.0046(12) -0.0032(12) -0.0089(13)
C33 0.0145(13) 0.0272(16) 0.0200(14) -0.0115(12) -0.0022(11) -0.0018(12)
C40 0.0175(14) 0.0152(13) 0.0167(13) -0.0049(11) 0.0000(11) -0.0013(11)
C41 0.0180(14) 0.0204(15) 0.0227(14) -0.0085(12) -0.0034(11) -0.0019(11)
C42 0.0204(15) 0.0196(15) 0.0263(15) -0.0092(12) 0.0023(12) -0.0085(12)
C43 0.0276(16) 0.0139(14) 0.0187(14) -0.0041(11) 0.0040(12) -0.0043(12)
C44 0.0207(14) 0.0165(14) 0.0154(13) -0.0040(11) -0.0011(11) 0.0036(11)
C39 0.0195(14) 0.0152(13) 0.0171(13) -0.0044(11) -0.0011(11) -0.0027(11)
Cl2T 0.058(10) 0.026(6) 0.041(4) -0.003(3) 0.000(6) -0.001(6)
Cl1T 0.015(5) 0.047(5) 0.045(4) -0.017(3) -0.003(3) 0.002(4)
C3T 0.025(6) 0.031(7) 0.046(7) -0.027(6) -0.003(5) 0.002(5)
Cl4T 0.115(9) 0.117(8) 0.112(7) -0.038(6) -0.016(7) -0.044(7)
Cl6T 0.067(11) 0.121(8) 0.088(7) -0.049(6) 0.003(8) 0.023(8)
C5T 0.056(5) 0.110(6) 0.078(6) -0.055(5) -0.011(5) -0.023(5)
Cl2S 0.046(8) 0.036(5) 0.036(3) -0.017(3) 0.005(4) -0.005(5)
Cl1S 0.046(5) 0.034(3) 0.0321(19) -0.0069(17) -0.009(2) -0.001(3)
C3S 0.026(4) 0.025(5) 0.043(5) -0.021(5) -0.006(4) -0.002(4)
Cl4S 0.097(7) 0.138(9) 0.093(7) -0.027(6) -0.017(5) -0.033(7)
Cl6S 0.047(5) 0.139(7) 0.098(7) -0.016(6) 0.017(4) 0.006(4)
C5S 0.056(5) 0.110(6) 0.078(6) -0.055(5) -0.011(5) -0.023(5)

loop_
_atom_type_symbol
_atom_type_description
_atom_type_scat_dispersion_real
_atom_type_scat_dispersion_imag
_atom_type_scat_source
C C 0.0033 0.0016 'International Tables Vol C Tables 4.2.6.8 and 6.1.1.4'
H H 0.0000 0.0000 'International Tables Vol C Tables 4.2.6.8 and 6.1.1.4'
Cl Cl 0.1484 0.1585 'International Tables Vol C Tables 4.2.6.8 and 6.1.1.4'
Fe Fe 0.3463 0.8444 'International Tables Vol C Tables 4.2.6.8 and 6.1.1.4'
O O 0.0106 0.0060 'International Tables Vol C Tables 4.2.6.8 and 6.1.1.4'
Sb Sb -0.5866 1.5461 'International Tables Vol C Tables 4.2.6.8 and 6.1.1.4'

loop_
_exptl_crystal_face_index_h
_exptl_crystal_face_index_k
_exptl_crystal_face_index_l
_exptl_crystal_face_perp_dist
0.00 1.00 1.00 0.0600
0.00 -1.00 -1.00 0.1340
0.00 -1.00 1.00 0.1700
1.00 1.00 -1.00 0.1990
1.00 0.00 0.00 0.1460
2.00 -1.00 1.00 0.1430
-2.00 0.00 -1.00 0.1880
-2.00 2.00 -1.00 0.1320

loop_
_geom_angle_atom_site_label_1
_geom_angle_atom_site_label_2
_geom_angle_atom_site_label_3
_geom_angle
_geom_angle_site_symmetry_1
_geom_angle_site_symmetry_3
_geom_angle_publ_flag
O1 Sb1 C1 151.57(9) . . ?
O1 Sb1 C9 83.25(10) . 2_756 ?
O1 Sb1 C11 98.28(9) . . ?
O2 Sb1 O1 77.61(7) . . ?
O2 Sb1 C1 81.61(9) . . ?
O2 Sb1 C9 147.56(9) . 2_756 ?
O2 Sb1 C11 100.89(10) . . ?
C9 Sb1 C1 105.23(11) 2_756 . ?
C11 Sb1 C1 104.57(10) . . ?
C11 Sb1 C9 107.65(11) . 2_756 ?
C1 Fe1 C3 69.04(12) . . ?
C1 Fe1 C4 68.96(12) . . ?
C1 Fe1 C6 126.46(12) . . ?
C1 Fe1 C7 161.44(12) . . ?
C1 Fe1 C10 110.45(12) . . ?
C2 Fe1 C1 41.40(12) . . ?
C2 Fe1 C3 40.50(12) . . ?
C2 Fe1 C4 68.40(12) . . ?
C2 Fe1 C5 68.89(12) . . ?
C2 Fe1 C6 107.58(12) . . ?
C2 Fe1 C7 122.58(12) . . ?
C2 Fe1 C10 122.72(12) . . ?
C3 Fe1 C6 119.18(13) . . ?
C3 Fe1 C7 104.32(13) . . ?
C3 Fe1 C10 155.58(12) . . ?
C4 Fe1 C3 40.59(13) . . ?
C4 Fe1 C6 153.41(13) . . ?
C4 Fe1 C7 117.96(13) . . ?
C4 Fe1 C10 163.64(13) . . ?
C5 Fe1 C1 41.26(11) . . ?
C5 Fe1 C3 68.37(13) . . ?
C5 Fe1 C4 40.44(12) . . ?
C5 Fe1 C6 164.84(12) . . ?
C5 Fe1 C7 154.05(12) . . ?
C5 Fe1 C10 128.39(12) . . ?
C7 Fe1 C6 40.45(13) . . ?
C8 Fe1 C1 157.77(12) . . ?
C8 Fe1 C2 158.01(12) . . ?
C8 Fe1 C3 121.01(13) . . ?
C8 Fe1 C4 104.93(13) . . ?
C8 Fe1 C5 120.46(12) . . ?
C8 Fe1 C6 68.49(12) . . ?
C8 Fe1 C7 40.49(12) . . ?
C8 Fe1 C10 69.14(12) . . ?
C9 Fe1 C1 123.29(12) . . ?
C9 Fe1 C2 159.17(12) . . ?
C9 Fe1 C3 159.67(12) . . ?
C9 Fe1 C4 124.40(12) . . ?
C9 Fe1 C5 109.09(12) . . ?
C9 Fe1 C6 68.64(12) . . ?
C9 Fe1 C7 68.70(12) . . ?
C9 Fe1 C8 41.49(12) . . ?
C9 Fe1 C10 41.26(11) . . ?
C10 Fe1 C6 40.16(12) . . ?
C10 Fe1 C7 68.06(13) . . ?
C17 O1 Sb1 114.42(17) . . ?
C18 O2 Sb1 114.98(16) . . ?
C15 C16 H16 120.4 . . ?
C15 C16 C11 119.2(3) . . ?
C11 C16 H16 120.4 . . ?
Fe1 C1 Sb1 130.54(14) . . ?
C2 C1 Sb1 120.8(2) . . ?
C2 C1 Fe1 69.05(16) . . ?
C5 C1 Sb1 132.6(2) . . ?
C5 C1 Fe1 69.31(15) . . ?
C5 C1 C2 106.4(2) . . ?
C13 C12 H12 120.3 . . ?
C11 C12 H12 120.3 . . ?
C11 C12 C13 119.5(3) . . ?
C13 C14 H14 119.6 . . ?
C15 C14 H14 119.6 . . ?
C15 C14 C13 120.8(3) . . ?
C12 C13 H13 120.2 . . ?
C14 C13 C12 119.5(3) . . ?
C14 C13 H13 120.2 . . ?
C16 C15 H15 119.9 . . ?
C14 C15 C16 120.3(3) . . ?
C14 C15 H15 119.9 . . ?
Fe1 C2 H2 126.1 . . ?
C1 C2 Fe1 69.55(16) . . ?
C1 C2 H2 125.7 . . ?
C3 C2 Fe1 70.15(17) . . ?
C3 C2 C1 108.5(3) . . ?
C3 C2 H2 125.7 . . ?
Fe1 C3 H3 126.7 . . ?
C2 C3 Fe1 69.34(16) . . ?
C2 C3 H3 125.9 . . ?
C2 C3 C4 108.2(3) . . ?
C4 C3 Fe1 69.64(17) . . ?
C4 C3 H3 125.9 . . ?
Fe1 C4 H4 126.4 . . ?
C3 C4 Fe1 69.77(17) . . ?
C3 C4 H4 125.8 . . ?
C5 C4 Fe1 69.64(16) . . ?
C5 C4 C3 108.4(3) . . ?
C5 C4 H4 125.8 . . ?
Fe1 C5 H5 126.5 . . ?
C1 C5 Fe1 69.43(16) . . ?
C1 C5 H5 125.8 . . ?
C4 C5 Fe1 69.91(17) . . ?
C4 C5 C1 108.5(3) . . ?
C4 C5 H5 125.8 . . ?
Fe1 C6 H6 126.7 . . ?
C7 C6 Fe1 69.46(17) . . ?
C7 C6 H6 125.9 . . ?
C10 C6 Fe1 69.50(16) . . ?
C10 C6 H6 125.9 . . ?
C10 C6 C7 108.3(3) . . ?
Fe1 C7 H7 126.7 . . ?
C6 C7 Fe1 70.09(17) . . ?
C6 C7 H7 125.6 . . ?
C8 C7 Fe1 69.12(16) . . ?
C8 C7 C6 108.7(3) . . ?
C8 C7 H7 125.6 . . ?
Fe1 C8 H8 125.8 . . ?
C7 C8 Fe1 70.38(17) . . ?
C7 C8 H8 126.2 . . ?
C7 C8 C9 107.7(3) . . ?
C9 C8 Fe1 69.24(16) . . ?
C9 C8 H8 126.2 . . ?
Fe1 C9 Sb1 119.27(13) . 2_756 ?
C8 C9 Sb1 123.8(2) . 2_756 ?
C8 C9 Fe1 69.28(16) . . ?
C10 C9 Sb1 128.5(2) . 2_756 ?
C10 C9 Fe1 69.91(16) . . ?
C10 C9 C8 107.1(3) . . ?
Fe1 C10 H10 126.5 . . ?
C6 C10 Fe1 70.34(17) . . ?
C6 C10 C9 108.2(3) . . ?
C6 C10 H10 125.9 . . ?
C9 C10 Fe1 68.83(16) . . ?
C9 C10 H10 125.9 . . ?
C16 C11 Sb1 118.6(2) . . ?
C12 C11 Sb1 120.6(2) . . ?
C12 C11 C16 120.7(3) . . ?
O2 C18 C17 116.2(2) . . ?
O2 C18 C19 123.5(2) . . ?
C19 C18 C17 120.3(3) . . ?
O1 C17 C18 116.6(2) . . ?
O1 C17 C22 124.2(3) . . ?
C22 C17 C18 119.1(3) . . ?
C17 C22 Cl1 118.0(2) . . ?
C17 C22 C21 120.5(3) . . ?
C21 C22 Cl1 121.5(2) . . ?
C22 C21 Cl2 120.2(2) . . ?
C20 C21 Cl2 119.7(2) . . ?
C20 C21 C22 120.1(3) . . ?
C21 C20 Cl3 120.6(2) . . ?
C21 C20 C19 119.6(2) . . ?
C19 C20 Cl3 119.8(2) . . ?
C18 C19 Cl4 117.9(2) . . ?
C18 C19 C20 120.4(3) . . ?
C20 C19 Cl4 121.7(2) . . ?
O3 Sb2 O4 77.86(8) . . ?
O3 Sb2 C23 121.71(10) . . ?
O3 Sb2 C31 85.38(9) . 2_667 ?
O3 Sb2 C33 122.00(10) . . ?
O4 Sb2 C31 162.75(9) . 2_667 ?
O4 Sb2 C33 86.20(10) . . ?
C23 Sb2 O4 86.14(10) . . ?
C23 Sb2 C31 106.42(11) . 2_667 ?
C23 Sb2 C33 112.13(11) . . ?
C33 Sb2 C31 99.45(11) . 2_667 ?
C23 Fe2 C27 41.37(11) . . ?
C23 Fe2 C26 68.62(12) . . ?
C23 Fe2 C25 68.71(12) . . ?
C23 Fe2 C24 41.34(11) . . ?
C23 Fe2 C32 112.08(12) . . ?
C23 Fe2 C31 124.89(11) . . ?
C23 Fe2 C28 127.23(13) . . ?
C27 Fe2 C26 40.35(12) . . ?
C27 Fe2 C25 68.47(12) . . ?
C27 Fe2 C32 130.06(11) . . ?
C27 Fe2 C31 110.37(11) . . ?
C27 Fe2 C28 166.47(13) . . ?
C26 Fe2 C32 164.78(12) . . ?
C25 Fe2 C26 40.58(12) . . ?
C25 Fe2 C32 154.62(12) . . ?
C24 Fe2 C27 69.11(12) . . ?
C24 Fe2 C26 68.18(12) . . ?
C24 Fe2 C25 40.25(12) . . ?
C24 Fe2 C32 123.10(12) . . ?
C24 Fe2 C31 159.98(12) . . ?
C24 Fe2 C28 106.82(13) . . ?
C31 Fe2 C26 125.24(12) . . ?
C31 Fe2 C25 159.52(12) . . ?
C31 Fe2 C32 41.01(11) . . ?
C31 Fe2 C28 68.76(12) . . ?
C30 Fe2 C23 158.30(12) . . ?
C30 Fe2 C27 120.27(12) . . ?
C30 Fe2 C26 104.53(13) . . ?
C30 Fe2 C25 120.27(12) . . ?
C30 Fe2 C24 157.05(12) . . ?
C30 Fe2 C32 68.97(13) . . ?
C30 Fe2 C31 41.32(11) . . ?
C30 Fe2 C29 40.93(12) . . ?
C30 Fe2 C28 68.63(13) . . ?
C29 Fe2 C23 160.75(12) . . ?
C29 Fe2 C27 152.91(13) . . ?
C29 Fe2 C26 116.39(13) . . ?
C29 Fe2 C25 102.40(12) . . ?
C29 Fe2 C24 121.13(12) . . ?
C29 Fe2 C32 68.33(13) . . ?
C29 Fe2 C31 68.97(12) . . ?
C29 Fe2 C28 40.39(13) . . ?
C28 Fe2 C26 151.47(13) . . ?
C28 Fe2 C25 117.35(12) . . ?
C28 Fe2 C32 40.55(11) . . ?
C40 O3 Sb2 115.19(17) . . ?
C39 O4 Sb2 113.81(17) . . ?
C35 C34 H34 120.0 . . ?
C33 C34 H34 120.0 . . ?
C33 C34 C35 120.0(3) . . ?
C34 C35 H35 119.8 . . ?
C36 C35 C34 120.4(3) . . ?
C36 C35 H35 119.8 . . ?
C35 C36 H36 120.1 . . ?
C35 C36 C37 119.7(3) . . ?
C37 C36 H36 120.1 . . ?
C37 C38 H38 120.2 . . ?
C33 C38 H38 120.2 . . ?
C33 C38 C37 119.6(3) . . ?
C36 C37 C38 120.7(3) . . ?
C36 C37 H37 119.7 . . ?
C38 C37 H37 119.7 . . ?
Fe2 C23 Sb2 123.66(14) . . ?
C27 C23 Sb2 128.6(2) . . ?
C27 C23 Fe2 69.50(16) . . ?
C24 C23 Sb2 124.3(2) . . ?
C24 C23 Fe2 69.46(16) . . ?
C24 C23 C27 107.0(3) . . ?
Fe2 C27 H27 126.0 . . ?
C23 C27 Fe2 69.13(16) . . ?
C23 C27 H27 126.1 . . ?
C26 C27 Fe2 70.35(17) . . ?
C26 C27 C23 107.9(3) . . ?
C26 C27 H27 126.1 . . ?
Fe2 C26 H26 126.9 . . ?
C27 C26 Fe2 69.30(16) . . ?
C27 C26 H26 125.7 . . ?
C27 C26 C25 108.6(3) . . ?
C25 C26 Fe2 69.70(17) . . ?
C25 C26 H26 125.7 . . ?
Fe2 C25 H25 126.6 . . ?
C26 C25 Fe2 69.73(16) . . ?
C26 C25 H25 125.9 . . ?
C24 C25 Fe2 69.30(16) . . ?
C24 C25 C26 108.2(3) . . ?
C24 C25 H25 125.9 . . ?
Fe2 C24 H24 126.1 . . ?
C23 C24 Fe2 69.20(16) . . ?
C23 C24 H24 125.8 . . ?
C25 C24 Fe2 70.45(17) . . ?
C25 C24 C23 108.4(3) . . ?
C25 C24 H24 125.8 . . ?
Fe2 C32 H32 127.0 . . ?
C31 C32 Fe2 69.09(16) . . ?
C31 C32 H32 126.0 . . ?
C28 C32 Fe2 69.44(17) . . ?
C28 C32 H32 126.0 . . ?
C28 C32 C31 107.9(3) . . ?
Fe2 C31 Sb2 136.59(14) . 2_667 ?
C32 C31 Sb2 129.7(2) . 2_667 ?
C32 C31 Fe2 69.90(16) . . ?
C32 C31 C30 107.2(2) . . ?
C30 C31 Sb2 121.8(2) . 2_667 ?
C30 C31 Fe2 68.70(16) . . ?
Fe2 C30 H30 125.8 . . ?
C31 C30 Fe2 69.98(16) . . ?
C31 C30 H30 126.1 . . ?
C29 C30 Fe2 69.76(17) . . ?
C29 C30 C31 107.9(3) . . ?
C29 C30 H30 126.1 . . ?
Fe2 C29 H29 126.2 . . ?
C30 C29 Fe2 69.31(16) . . ?
C30 C29 H29 125.7 . . ?
C28 C29 Fe2 70.35(17) . . ?
C28 C29 C30 108.6(3) . . ?
C28 C29 H29 125.7 . . ?
Fe2 C28 H28 126.5 . . ?
C32 C28 Fe2 70.01(16) . . ?
C32 C28 H28 125.8 . . ?
C29 C28 Fe2 69.26(17) . . ?
C29 C28 C32 108.4(3) . . ?
C29 C28 H28 125.8 . . ?
C34 C33 Sb2 121.1(2) . . ?
C34 C33 C38 119.5(3) . . ?
C38 C33 Sb2 119.3(2) . . ?
O3 C40 C41 123.1(3) . . ?
O3 C40 C39 116.9(2) . . ?
C41 C40 C39 120.1(3) . . ?
C40 C41 Cl5 118.7(2) . . ?
C40 C41 C42 119.8(3) . . ?
C42 C41 Cl5 121.5(2) . . ?
C41 C42 Cl6 119.5(2) . . ?
C43 C42 Cl6 120.5(2) . . ?
C43 C42 C41 120.0(3) . . ?
C42 C43 Cl7 120.4(2) . . ?
C42 C43 C44 120.2(3) . . ?
C44 C43 Cl7 119.5(2) . . ?
C43 C44 Cl8 121.7(2) . . ?
C39 C44 Cl8 118.1(2) . . ?
C39 C44 C43 120.2(3) . . ?
O4 C39 C40 116.3(2) . . ?
O4 C39 C44 124.0(3) . . ?
C44 C39 C40 119.7(3) . . ?
Cl2T C3T H3TA 109.5 . . ?
Cl2T C3T H3TB 109.5 . . ?
Cl1T C3T Cl2T 110.8 . . ?
Cl1T C3T H3TA 109.5 . . ?
Cl1T C3T H3TB 109.5 . . ?
H3TA C3T H3TB 108.1 . . ?
Cl4T C5T H5TA 109.5 . . ?
Cl4T C5T H5TB 109.5 . . ?
Cl6T C5T Cl4T 110.8 . . ?
Cl6T C5T H5TA 109.5 . . ?
Cl6T C5T H5TB 109.5 . . ?
H5TA C5T H5TB 108.1 . . ?
Cl2S C3S H3SA 109.5 . . ?
Cl2S C3S H3SB 109.5 . . ?
Cl1S C3S Cl2S 110.8 . . ?
Cl1S C3S H3SA 109.5 . . ?
Cl1S C3S H3SB 109.5 . . ?
H3SA C3S H3SB 108.1 . . ?
Cl4S C5S H5SA 109.5 . . ?
Cl4S C5S H5SB 109.5 . . ?
Cl6S C5S Cl4S 110.8 . . ?
Cl6S C5S H5SA 109.5 . . ?
Cl6S C5S H5SB 109.5 . . ?
H5SA C5S H5SB 108.1 . . ?

loop_
_geom_bond_atom_site_label_1
_geom_bond_atom_site_label_2
_geom_bond_distance
_geom_bond_site_symmetry_2
_geom_bond_publ_flag
Sb1 O1 2.075(2) . ?
Sb1 O2 2.0538(19) . ?
Sb1 C1 2.123(3) . ?
Sb1 C9 2.103(3) 2_756 ?
Sb1 C11 2.094(3) . ?
Fe1 C1 2.038(3) . ?
Fe1 C2 2.031(3) . ?
Fe1 C3 2.042(3) . ?
Fe1 C4 2.040(3) . ?
Fe1 C5 2.036(3) . ?
Fe1 C6 2.056(3) . ?
Fe1 C7 2.048(3) . ?
Fe1 C8 2.031(3) . ?
Fe1 C9 2.031(3) . ?
Fe1 C10 2.045(3) . ?
Cl1 C22 1.727(3) . ?
Cl2 C21 1.728(3) . ?
Cl3 C20 1.724(3) . ?
Cl4 C19 1.723(3) . ?
O1 C17 1.329(3) . ?
O2 C18 1.340(3) . ?
C16 H16 0.9500 . ?
C16 C15 1.385(4) . ?
C16 C11 1.389(4) . ?
C1 C2 1.438(4) . ?
C1 C5 1.436(4) . ?
C12 H12 0.9500 . ?
C12 C13 1.394(4) . ?
C12 C11 1.377(4) . ?
C14 H14 0.9500 . ?
C14 C13 1.380(5) . ?
C14 C15 1.367(5) . ?
C13 H13 0.9500 . ?
C15 H15 0.9500 . ?
C2 H2 0.9500 . ?
C2 C3 1.410(4) . ?
C3 H3 0.9500 . ?
C3 C4 1.416(5) . ?
C4 H4 0.9500 . ?
C4 C5 1.409(4) . ?
C5 H5 0.9500 . ?
C6 H6 0.9500 . ?
C6 C7 1.419(5) . ?
C6 C10 1.408(4) . ?
C7 H7 0.9500 . ?
C7 C8 1.412(4) . ?
C8 H8 0.9500 . ?
C8 C9 1.439(4) . ?
C9 C10 1.436(4) . ?
C10 H10 0.9500 . ?
C18 C17 1.400(4) . ?
C18 C19 1.381(4) . ?
C17 C22 1.385(4) . ?
C22 C21 1.393(4) . ?
C21 C20 1.387(4) . ?
C20 C19 1.390(4) . ?
Sb2 O3 2.0311(19) . ?
Sb2 O4 2.104(2) . ?
Sb2 C23 2.079(3) . ?
Sb2 C31 2.124(3) 2_667 ?
Sb2 C33 2.118(3) . ?
Fe2 C23 2.033(3) . ?
Fe2 C27 2.038(3) . ?
Fe2 C26 2.052(3) . ?
Fe2 C25 2.052(3) . ?
Fe2 C24 2.037(3) . ?
Fe2 C32 2.055(3) . ?
Fe2 C31 2.044(3) . ?
Fe2 C30 2.027(3) . ?
Fe2 C29 2.033(3) . ?
Fe2 C28 2.047(3) . ?
Cl5 C41 1.725(3) . ?
Cl6 C42 1.735(3) . ?
Cl7 C43 1.728(3) . ?
Cl8 C44 1.732(3) . ?
O3 C40 1.348(3) . ?
O4 C39 1.328(3) . ?
C34 H34 0.9500 . ?
C34 C35 1.391(4) . ?
C34 C33 1.378(4) . ?
C35 H35 0.9500 . ?
C35 C36 1.365(5) . ?
C36 H36 0.9500 . ?
C36 C37 1.372(5) . ?
C38 H38 0.9500 . ?
C38 C37 1.385(5) . ?
C38 C33 1.385(4) . ?
C37 H37 0.9500 . ?
C23 C27 1.438(4) . ?
C23 C24 1.437(4) . ?
C27 H27 0.9500 . ?
C27 C26 1.411(4) . ?
C26 H26 0.9500 . ?
C26 C25 1.423(4) . ?
C25 H25 0.9500 . ?
C25 C24 1.407(4) . ?
C24 H24 0.9500 . ?
C32 H32 0.9500 . ?
C32 C31 1.436(4) . ?
C32 C28 1.421(4) . ?
C31 C30 1.436(4) . ?
C30 H30 0.9500 . ?
C30 C29 1.419(4) . ?
C29 H29 0.9500 . ?
C29 C28 1.409(5) . ?
C28 H28 0.9500 . ?
C40 C41 1.387(4) . ?
C40 C39 1.402(4) . ?
C41 C42 1.399(4) . ?
C42 C43 1.386(4) . ?
C43 C44 1.390(4) . ?
C44 C39 1.385(4) . ?
Cl2T C3T 1.7774 . ?
Cl1T C3T 1.7646 . ?
C3T H3TA 0.9900 . ?
C3T H3TB 0.9900 . ?
Cl4T C5T 1.7772 . ?
Cl6T C5T 1.7650 . ?
C5T H5TA 0.9900 . ?
C5T H5TB 0.9900 . ?
Cl2S C3S 1.7782 . ?
Cl1S C3S 1.7642 . ?
C3S H3SA 0.9900 . ?
C3S H3SB 0.9900 . ?
Cl4S C5S 1.7776 . ?
Cl6S C5S 1.7651 . ?
C5S H5SA 0.9900 . ?
C5S H5SB 0.9900 . ?

loop_
_geom_torsion_atom_site_label_1
_geom_torsion_atom_site_label_2
_geom_torsion_atom_site_label_3
_geom_torsion_atom_site_label_4
_geom_torsion
_geom_torsion_site_symmetry_1
_geom_torsion_site_symmetry_2
_geom_torsion_site_symmetry_3
_geom_torsion_site_symmetry_4
_geom_torsion_publ_flag
Sb1 O1 C17 C18 3.8(3) . . . . ?
Sb1 O1 C17 C22 -177.9(2) . . . . ?
Sb1 O2 C18 C17 -2.2(3) . . . . ?
Sb1 O2 C18 C19 179.0(2) . . . . ?
Sb1 C1 C2 Fe1 -125.59(18) . . . . ?
Sb1 C1 C2 C3 174.89(19) . . . . ?
Sb1 C1 C5 Fe1 126.6(2) . . . . ?
Sb1 C1 C5 C4 -174.2(2) . . . . ?
Sb1 C9 C10 Fe1 112.0(2) 2_756 . . . ?
Sb1 C9 C10 C6 171.5(2) 2_756 . . . ?
Fe1 C1 C2 C3 -59.5(2) . . . . ?
Fe1 C1 C5 C4 59.2(2) . . . . ?
Fe1 C2 C3 C4 -59.0(2) . . . . ?
Fe1 C3 C4 C5 -59.1(2) . . . . ?
Fe1 C4 C5 C1 -58.87(19) . . . . ?
Fe1 C6 C7 C8 58.5(2) . . . . ?
Fe1 C6 C10 C9 -58.58(19) . . . . ?
Fe1 C7 C8 C9 59.4(2) . . . . ?
Fe1 C8 C9 Sb1 -112.1(2) . . . 2_756 ?
Fe1 C8 C9 C10 59.94(19) . . . . ?
Fe1 C9 C10 C6 59.5(2) . . . . ?
Cl1 C22 C21 Cl2 4.1(3) . . . . ?
Cl1 C22 C21 C20 -176.4(2) . . . . ?
Cl2 C21 C20 Cl3 -1.9(3) . . . . ?
Cl2 C21 C20 C19 178.5(2) . . . . ?
Cl3 C20 C19 Cl4 1.3(3) . . . . ?
Cl3 C20 C19 C18 179.9(2) . . . . ?
O1 C17 C22 Cl1 -0.9(4) . . . . ?
O1 C17 C22 C21 -179.2(3) . . . . ?
O2 C18 C17 O1 -1.1(4) . . . . ?
O2 C18 C17 C22 -179.5(2) . . . . ?
O2 C18 C19 Cl4 -1.2(4) . . . . ?
O2 C18 C19 C20 -179.8(2) . . . . ?
C1 C2 C3 Fe1 59.15(19) . . . . ?
C1 C2 C3 C4 0.1(3) . . . . ?
C13 C12 C11 Sb1 -177.5(2) . . . . ?
C13 C12 C11 C16 -0.7(4) . . . . ?
C13 C14 C15 C16 -1.3(5) . . . . ?
C15 C16 C11 Sb1 177.1(2) . . . . ?
C15 C16 C11 C12 0.3(4) . . . . ?
C15 C14 C13 C12 0.9(5) . . . . ?
C2 C1 C5 Fe1 -59.39(19) . . . . ?
C2 C1 C5 C4 -0.2(3) . . . . ?
C2 C3 C4 Fe1 58.8(2) . . . . ?
C2 C3 C4 C5 -0.3(3) . . . . ?
C3 C4 C5 Fe1 59.2(2) . . . . ?
C3 C4 C5 C1 0.3(3) . . . . ?
C5 C1 C2 Fe1 59.56(18) . . . . ?
C5 C1 C2 C3 0.0(3) . . . . ?
C6 C7 C8 Fe1 -59.1(2) . . . . ?
C6 C7 C8 C9 0.4(3) . . . . ?
C7 C6 C10 Fe1 58.8(2) . . . . ?
C7 C6 C10 C9 0.2(3) . . . . ?
C7 C8 C9 Sb1 -172.2(2) . . . 2_756 ?
C7 C8 C9 Fe1 -60.2(2) . . . . ?
C7 C8 C9 C10 -0.2(3) . . . . ?
C8 C9 C10 Fe1 -59.54(19) . . . . ?
C8 C9 C10 C6 0.0(3) . . . . ?
C10 C6 C7 Fe1 -58.9(2) . . . . ?
C10 C6 C7 C8 -0.4(3) . . . . ?
C11 C16 C15 C14 0.8(4) . . . . ?
C11 C12 C13 C14 0.1(5) . . . . ?
C18 C17 C22 Cl1 177.3(2) . . . . ?
C18 C17 C22 C21 -0.9(4) . . . . ?
C17 C18 C19 Cl4 -179.9(2) . . . . ?
C17 C18 C19 C20 1.4(4) . . . . ?
C17 C22 C21 Cl2 -177.7(2) . . . . ?
C17 C22 C21 C20 1.8(4) . . . . ?
C22 C21 C20 Cl3 178.5(2) . . . . ?
C22 C21 C20 C19 -1.0(4) . . . . ?
C21 C20 C19 Cl4 -179.2(2) . . . . ?
C21 C20 C19 C18 -0.5(4) . . . . ?
C19 C18 C17 O1 177.7(2) . . . . ?
C19 C18 C17 C22 -0.7(4) . . . . ?
Sb2 O3 C40 C41 179.9(2) . . . . ?
Sb2 O3 C40 C39 0.0(3) . . . . ?
Sb2 O4 C39 C40 0.8(3) . . . . ?
Sb2 O4 C39 C44 -179.2(2) . . . . ?
Sb2 C23 C27 Fe2 -117.3(2) . . . . ?
Sb2 C23 C27 C26 -177.2(2) . . . . ?
Sb2 C23 C24 Fe2 117.4(2) . . . . ?
Sb2 C23 C24 C25 177.2(2) . . . . ?
Sb2 C31 C30 Fe2 132.52(19) 2_667 . . . ?
Sb2 C31 C30 C29 -167.8(2) 2_667 . . . ?
Fe2 C23 C27 C26 -59.9(2) . . . . ?
Fe2 C23 C24 C25 59.8(2) . . . . ?
Fe2 C27 C26 C25 -58.8(2) . . . . ?
Fe2 C26 C25 C24 -58.8(2) . . . . ?
Fe2 C25 C24 C23 -59.0(2) . . . . ?
Fe2 C32 C31 Sb2 -134.6(2) . . . 2_667 ?
Fe2 C32 C31 C30 58.82(19) . . . . ?
Fe2 C32 C28 C29 -58.8(2) . . . . ?
Fe2 C31 C30 C29 59.7(2) . . . . ?
Fe2 C30 C29 C28 59.6(2) . . . . ?
Fe2 C29 C28 C32 59.2(2) . . . . ?
Cl5 C41 C42 Cl6 -0.9(4) . . . . ?
Cl5 C41 C42 C43 179.3(2) . . . . ?
Cl6 C42 C43 Cl7 -0.9(4) . . . . ?
Cl6 C42 C43 C44 180.0(2) . . . . ?
Cl7 C43 C44 Cl8 -0.1(4) . . . . ?
Cl7 C43 C44 C39 -178.6(2) . . . . ?
Cl8 C44 C39 O4 1.2(4) . . . . ?
Cl8 C44 C39 C40 -178.8(2) . . . . ?
O3 C40 C41 Cl5 1.1(4) . . . . ?
O3 C40 C41 C42 -179.1(3) . . . . ?
O3 C40 C39 O4 -0.5(4) . . . . ?
O3 C40 C39 C44 179.5(3) . . . . ?
C34 C35 C36 C37 -1.5(6) . . . . ?
C35 C34 C33 Sb2 179.3(2) . . . . ?
C35 C34 C33 C38 -2.7(5) . . . . ?
C35 C36 C37 C38 -1.8(7) . . . . ?
C37 C38 C33 Sb2 177.5(3) . . . . ?
C37 C38 C33 C34 -0.5(6) . . . . ?
C23 C27 C26 Fe2 59.17(19) . . . . ?
C23 C27 C26 C25 0.4(3) . . . . ?
C27 C23 C24 Fe2 -59.61(19) . . . . ?
C27 C23 C24 C25 0.2(3) . . . . ?
C27 C26 C25 Fe2 58.5(2) . . . . ?
C27 C26 C25 C24 -0.3(3) . . . . ?
C26 C25 C24 Fe2 59.1(2) . . . . ?
C26 C25 C24 C23 0.1(3) . . . . ?
C24 C23 C27 Fe2 59.58(19) . . . . ?
C24 C23 C27 C26 -0.4(3) . . . . ?
C32 C31 C30 Fe2 -59.58(19) . . . . ?
C32 C31 C30 C29 0.1(3) . . . . ?
C31 C32 C28 Fe2 58.5(2) . . . . ?
C31 C32 C28 C29 -0.2(3) . . . . ?
C31 C30 C29 Fe2 -59.9(2) . . . . ?
C31 C30 C29 C28 -0.3(3) . . . . ?
C30 C29 C28 Fe2 -58.9(2) . . . . ?
C30 C29 C28 C32 0.3(3) . . . . ?
C28 C32 C31 Sb2 166.7(2) . . . 2_667 ?
C28 C32 C31 Fe2 -58.8(2) . . . . ?
C28 C32 C31 C30 0.1(3) . . . . ?
C33 C34 C35 C36 3.8(5) . . . . ?
C33 C38 C37 C36 2.8(7) . . . . ?
C40 C41 C42 Cl6 179.4(2) . . . . ?
C40 C41 C42 C43 -0.4(4) . . . . ?
C41 C40 C39 O4 179.5(3) . . . . ?
C41 C40 C39 C44 -0.5(4) . . . . ?
C41 C42 C43 Cl7 178.9(2) . . . . ?
C41 C42 C43 C44 -0.2(4) . . . . ?
C42 C43 C44 Cl8 179.1(2) . . . . ?
C42 C43 C44 C39 0.6(4) . . . . ?
C43 C44 C39 O4 179.8(3) . . . . ?
C43 C44 C39 C40 -0.2(4) . . . . ?
C39 C40 C41 Cl5 -178.9(2) . . . . ?
C39 C40 C41 C42 0.8(4) . . . . ?
